data_2229829
loop_
_publ_author_name
'Rosmus, Kimberly A.'
'Aitken, Jennifer A.'

_publ_section_title
;
 Cu~2~ZnSiS~4~
;
_journal_coeditor_code SI2337
_journal_issue 4
_journal_name_full 'Acta Crystallographica Section E'
_journal_page_first i28
_journal_paper_doi 10.1107/S1600536811008889
_journal_volume 67
_journal_year 2011
_chemical_formula_iupac 'Cu2 Zn Si S4'
_chemical_formula_moiety 'Cu2 S4 Si Zn'
_chemical_formula_sum 'Cu2 S4 Si Zn'
_chemical_formula_weight 348.78
_chemical_name_systematic
;
dicopper(I) zinc silicon tetrasulfide
;
_space_group_IT_number 31
_symmetry_cell_setting orthorhombic
_symmetry_space_group_name_Hall 'P 2ac -2'
_symmetry_space_group_name_H-M 'P m n 21'
_atom_sites_solution_primary direct
_atom_sites_solution_secondary difmap
_audit_creation_method SHELXL-97
_cell_angle_alpha 90.00
_cell_angle_beta 90.00
_cell_angle_gamma 90.00
_cell_formula_units_Z 2
_cell_length_a 7.43740(10)
_cell_length_b 6.40010(10)
_cell_length_c 6.13940(10)
_cell_measurement_reflns_used 3127
_cell_measurement_temperature 296(2)
_cell_measurement_theta_max 32.24
_cell_measurement_theta_min 3.18
_cell_volume 292.236(8)
_computing_cell_refinement 'SAINT (Bruker, 1998)'
_computing_data_collection 'SMART (Bruker, 1998)'
_computing_data_reduction 'SAINT (Bruker, 1998)'
_computing_molecular_graphics 'CrystalMaker (Palmer, 2010)'
_computing_publication_material 'publCIF (Westrip, 2010)'
_computing_structure_refinement 'SHELXL97 (Sheldrick, 2008)'
_computing_structure_solution 'SHELXS97 (Sheldrick, 2008)'
_diffrn_ambient_temperature 296(2)
_diffrn_measured_fraction_theta_full 0.951
_diffrn_measured_fraction_theta_max 0.951
_diffrn_measurement_device_type 'Bruker SMART APEX'
_diffrn_measurement_method '\f and \w'
_diffrn_radiation_monochromator graphite
_diffrn_radiation_source 'fine-focus sealed tube'
_diffrn_radiation_type MoK\a
_diffrn_radiation_wavelength 0.71073
_diffrn_reflns_av_R_equivalents 0.0205
_diffrn_reflns_av_sigmaI/netI 0.0274
_diffrn_reflns_limit_h_max 11
_diffrn_reflns_limit_h_min -11
_diffrn_reflns_limit_k_max 9
_diffrn_reflns_limit_k_min -9
_diffrn_reflns_limit_l_max 9
_diffrn_reflns_limit_l_min -9
_diffrn_reflns_number 5153
_diffrn_reflns_theta_full 32.85
_diffrn_reflns_theta_max 32.85
_diffrn_reflns_theta_min 3.18
_diffrn_standards_interval_count 0
_diffrn_standards_interval_time 0
_diffrn_standards_number 1078
_exptl_absorpt_coefficient_mu 12.769
_exptl_absorpt_correction_T_max 0.5001
_exptl_absorpt_correction_T_min 0.2897
_exptl_absorpt_correction_type multi-scan
_exptl_absorpt_process_details '(SADABS; Sheldrick, 2002)'
_exptl_crystal_colour blue
_exptl_crystal_density_diffrn 3.964
_exptl_crystal_density_method 'not measured'
_exptl_crystal_description rod
_exptl_crystal_F_000 332
_exptl_crystal_size_max 0.13
_exptl_crystal_size_mid 0.07
_exptl_crystal_size_min 0.06
_refine_diff_density_max 0.723
_refine_diff_density_min -1.009
_refine_ls_abs_structure_details 'Flack (1983), <b>449 Friedel pairs</b>'
_refine_ls_abs_structure_Flack 0.020(10)
_refine_ls_extinction_coef 0.0250(10)
_refine_ls_extinction_expression Fc^*^=kFc[1+0.001xFc^2^\l^3^/sin(2\q)]^-1/4^
_refine_ls_extinction_method 'SHELXL97 (Sheldrick, 2008)'
_refine_ls_goodness_of_fit_ref 1.139
_refine_ls_matrix_type full
_refine_ls_number_parameters 44
_refine_ls_number_reflns 1078
_refine_ls_number_restraints 1
_refine_ls_restrained_S_all 1.139
_refine_ls_R_factor_all 0.0213
_refine_ls_R_factor_gt 0.0196
_refine_ls_shift/su_max 0.000
_refine_ls_shift/su_mean 0.000
_refine_ls_structure_factor_coef Fsqd
_refine_ls_weighting_details 'calc w=1/[\s^2^(Fo^2^)+(0.0067P)^2^+0.2702P] where P=(Fo^2^+2Fc^2^)/3'
_refine_ls_weighting_scheme calc
_refine_ls_wR_factor_gt 0.0504
_refine_ls_wR_factor_ref 0.0509
_reflns_number_gt 1023
_reflns_number_total 1078
_reflns_threshold_expression I>2sigma(I)
_cod_data_source_file si2337.cif
_cod_data_source_block I
_cod_database_code 2229829
_cod_database_fobs_code 2229829

loop_
_symmetry_equiv_pos_as_xyz
'x, y, z'
'-x+1/2, -y, z+1/2'
'x+1/2, -y, z+1/2'
'-x, y, z'

loop_
_atom_site_type_symbol
_atom_site_label
_atom_site_fract_x
_atom_site_fract_y
_atom_site_fract_z
_atom_site_U_iso_or_equiv
_atom_site_adp_type
_atom_site_calc_flag
_atom_site_refinement_flags
_atom_site_occupancy
_atom_site_disorder_assembly
_atom_site_disorder_group
Cu Cu1 0.24741(3) 0.17426(4) 0.33723(8) 0.01330(10) Uani d . 1 . .
Zn Zn1 0.0000 0.34747(7) 0.84124(15) 0.02110(10) Uani d S 1 . .
Si Si1 0.0000 0.67430(10) 0.3451(4) 0.00710(10) Uani d S 1 . .
S S1 0.0000 0.36110(10) 0.46320(10) 0.00940(10) Uani d S 1 . .
S S2 0.0000 0.67840(10) 0.9961(2) 0.0089(2) Uani d S 1 . .
S S3 0.26269(8) 0.17240(10) -0.04110(10) 0.01000(10) Uani d . 1 . .

loop_
_atom_site_aniso_label
_atom_site_aniso_U_11
_atom_site_aniso_U_22
_atom_site_aniso_U_33
_atom_site_aniso_U_12
_atom_site_aniso_U_13
_atom_site_aniso_U_23
Cu1 0.01410(10) 0.01350(10) 0.0125(2) -0.00070(10) -0.00080(10) 0.0000(2)
Zn1 0.0235(2) 0.0210(2) 0.0191(3) 0.000 0.000 -0.0016(3)
Si1 0.0078(3) 0.0077(3) 0.0058(5) 0.000 0.000 0.0007(4)
S1 0.0126(3) 0.0072(3) 0.0085(5) 0.000 0.000 0.0011(4)
S2 0.0099(3) 0.0104(3) 0.0064(6) 0.000 0.000 -0.0001(3)
S3 0.0089(2) 0.0101(3) 0.0110(5) -0.00120(10) 0.0006(3) 0.0000(3)

loop_
_atom_type_symbol
_atom_type_description
_atom_type_scat_dispersion_real
_atom_type_scat_dispersion_imag
_atom_type_scat_source
Si Si 0.0817 0.0704 'International Tables Vol C Tables 4.2.6.8 and 6.1.1.4'
S S 0.1246 0.1234 'International Tables Vol C Tables 4.2.6.8 and 6.1.1.4'
Cu Cu 0.3201 1.2651 'International Tables Vol C Tables 4.2.6.8 and 6.1.1.4'
Zn Zn 0.2839 1.4301 'International Tables Vol C Tables 4.2.6.8 and 6.1.1.4'

loop_
_geom_angle_atom_site_label_1
_geom_angle_atom_site_label_2
_geom_angle_atom_site_label_3
_geom_angle_site_symmetry_1
_geom_angle_site_symmetry_3
_geom_angle
_geom_angle_publ_flag
S2 Cu1 S3 2_564 . 112.51(4) ?
S2 Cu1 S1 2_564 . 106.98(3) ?
S3 Cu1 S1 . . 111.92(4) ?
S2 Cu1 S3 2_564 2 106.09(4) ?
S3 Cu1 S3 . 2 108.38(3) ?
S1 Cu1 S3 . 2 110.82(4) ?
S2 Zn1 S1 . . 112.01(5) ?
S2 Zn1 S3 . 4_556 107.88(4) ?
S1 Zn1 S3 . 4_556 108.84(4) ?
S2 Zn1 S3 . 1_556 107.88(4) ?
S1 Zn1 S3 . 1_556 108.84(4) ?
S3 Zn1 S3 4_556 1_556 111.40(5) ?
S1 Si1 S3 . 2_565 108.68(7) ?
S1 Si1 S3 . 3_465 108.68(7) ?
S3 Si1 S3 2_565 3_465 111.40(7) ?
S1 Si1 S2 . 1_554 110.60(9) ?
S3 Si1 S2 2_565 1_554 108.74(7) ?
S3 Si1 S2 3_465 1_554 108.74(7) ?
Si1 S1 Zn1 . . 112.05(8) ?
Si1 S1 Cu1 . 4 111.72(5) ?
Zn1 S1 Cu1 . 4 108.24(4) ?
Si1 S1 Cu1 . . 111.72(5) ?
Zn1 S1 Cu1 . . 108.24(4) ?
Cu1 S1 Cu1 4 . 104.51(4) ?
Si1 S2 Cu1 1_556 3_465 115.21(4) ?
Si1 S2 Cu1 1_556 2_565 115.21(4) ?
Cu1 S2 Cu1 3_465 2_565 108.34(5) ?
Si1 S2 Zn1 1_556 . 113.46(6) ?
Cu1 S2 Zn1 3_465 . 101.47(4) ?
Cu1 S2 Zn1 2_565 . 101.47(4) ?
Si1 S3 Cu1 2_564 . 111.38(7) ?
Si1 S3 Cu1 2_564 2_554 110.92(5) ?
Cu1 S3 Cu1 . 2_554 108.76(3) ?
Si1 S3 Zn1 2_564 1_554 111.42(5) ?
Cu1 S3 Zn1 . 1_554 105.21(4) ?
Cu1 S3 Zn1 2_554 1_554 108.95(3) ?

loop_
_geom_bond_atom_site_label_1
_geom_bond_atom_site_label_2
_geom_bond_site_symmetry_2
_geom_bond_distance
_geom_bond_publ_flag
Cu1 S2 2_564 2.3170(7) yes
Cu1 S3 . 2.3250(10) yes
Cu1 S1 . 2.3270(6) yes
Cu1 S3 2 2.3426(7) yes
Zn1 S2 . 2.3220(10) yes
Zn1 S1 . 2.3220(10) yes
Zn1 S3 4_556 2.3650(7) yes
Zn1 S3 1_556 2.3650(7) yes
Si1 S1 . 2.1310(10) yes
Si1 S3 2_565 2.1360(10) yes
Si1 S3 3_465 2.1360(10) yes
Si1 S2 1_554 2.143(3) yes
S1 Cu1 4 2.3270(6) ?
S2 Si1 1_556 2.143(3) ?
S2 Cu1 3_465 2.3170(7) ?
S2 Cu1 2_565 2.3170(7) ?
S3 Si1 2_564 2.1360(10) ?
S3 Cu1 2_554 2.3426(7) ?
S3 Zn1 1_554 2.3650(7) ?
